data_2239223
loop_
_publ_author_name
'Rajkumar, M. Ambrose'
'Xavier, S. Stanly John'
'Anbarasu, S.'
'Devarajan, Prem Anand'
'NizamMohideen, M.'

_publ_section_title
;
 2-Amino-5-nitropyridinium hydrogen oxalate
;
_journal_coeditor_code JJ2183
_journal_issue 4
_journal_name_full 'Acta Crystallographica Section E'
_journal_page_first o473
_journal_page_last o474
_journal_paper_doi 10.1107/S160053681400525X
_journal_volume 70
_journal_year 2014
_chemical_formula_iupac 'C5 H6 N3 O2 +, C2 H O4 -'
_chemical_formula_moiety 'C5 H6 N3 O2 +, C2 H O4 -'
_chemical_formula_sum 'C7 H7 N3 O6'
_chemical_formula_weight 229.16
_chemical_name_systematic
;
2-Amino-5-nitropyridinium hydrogen oxalate
;
_space_group_IT_number 2
_symmetry_cell_setting triclinic
_symmetry_space_group_name_Hall '-P 1'
_symmetry_space_group_name_H-M 'P -1'
_atom_sites_solution_hydrogens geom
_atom_sites_solution_primary direct
_atom_sites_solution_secondary difmap
_audit_creation_method SHELXL-97
_cell_angle_alpha 90.245(2)
_cell_angle_beta 98.500(2)
_cell_angle_gamma 100.038(2)
_cell_formula_units_Z 2
_cell_length_a 5.5609(2)
_cell_length_b 9.2012(4)
_cell_length_c 9.2305(4)
_cell_measurement_reflns_used 2794
_cell_measurement_temperature 293(2)
_cell_measurement_theta_max 31.1
_cell_measurement_theta_min 2.4
_cell_volume 459.74(3)
_computing_cell_refinement 'APEX2 and SAINT (Bruker, 2004)'
_computing_data_collection 'APEX2 (Bruker, 2004)'
_computing_data_reduction 'SAINT and XPREP (Bruker, 2004)'
_computing_molecular_graphics 'ORTEP-3 for Windows (Farrugia, 2012) and Mercury (Macrae <i>et al.</i>, 2008)'
_computing_publication_material
;
WinGX (Farrugia, 2012) and PLATON (Spek, 2009)
;
_computing_structure_refinement 'SHELXL97 (Sheldrick, 2008)'
_computing_structure_solution 'SHELXS97 (Sheldrick, 2008)'
_diffrn_ambient_temperature 293(2)
_diffrn_detector_area_resol_mean 0.1000
_diffrn_measured_fraction_theta_full 1.000
_diffrn_measured_fraction_theta_max 1.000
_diffrn_measurement_device_type
;
Bruker Kappa APEXII CCD
;
_diffrn_measurement_method '\w and \f scans'
_diffrn_radiation_monochromator graphite
_diffrn_radiation_source 'fine-focus sealed tube'
_diffrn_radiation_type MoK\a
_diffrn_radiation_wavelength 0.71073
_diffrn_reflns_av_R_equivalents 0.0202
_diffrn_reflns_av_sigmaI/netI 0.0113
_diffrn_reflns_limit_h_max 6
_diffrn_reflns_limit_h_min -6
_diffrn_reflns_limit_k_max 10
_diffrn_reflns_limit_k_min -10
_diffrn_reflns_limit_l_max 10
_diffrn_reflns_limit_l_min -10
_diffrn_reflns_number 10142
_diffrn_reflns_theta_full 25.00
_diffrn_reflns_theta_max 25.00
_diffrn_reflns_theta_min 2.23
_diffrn_standards_number 0
_exptl_absorpt_coefficient_mu 0.147
_exptl_absorpt_correction_T_max 0.9571
_exptl_absorpt_correction_T_min 0.9502
_exptl_absorpt_correction_type multi-scan
_exptl_absorpt_process_details '(SADABS; Sheldrick, 2004)'
_exptl_crystal_colour colourless
_exptl_crystal_density_diffrn 1.655
_exptl_crystal_density_method 'not measured'
_exptl_crystal_description block
_exptl_crystal_F_000 236
_exptl_crystal_size_max 0.35
_exptl_crystal_size_mid 0.30
_exptl_crystal_size_min 0.30
_refine_diff_density_max 0.284
_refine_diff_density_min -0.322
_refine_ls_extinction_method none
_refine_ls_goodness_of_fit_ref 1.071
_refine_ls_hydrogen_treatment mixed
_refine_ls_matrix_type full
_refine_ls_number_parameters 153
_refine_ls_number_reflns 1615
_refine_ls_number_restraints 0
_refine_ls_restrained_S_all 1.071
_refine_ls_R_factor_all 0.0442
_refine_ls_R_factor_gt 0.0387
_refine_ls_shift/su_max 0.000
_refine_ls_shift/su_mean 0.000
_refine_ls_structure_factor_coef Fsqd
_refine_ls_weighting_details 'calc w=1/[\s^2^(Fo^2^)+(0.0559P)^2^+0.2329P] where P=(Fo^2^+2Fc^2^)/3'
_refine_ls_weighting_scheme calc
_refine_ls_wR_factor_gt 0.1021
_refine_ls_wR_factor_ref 0.1100
_reflns_number_gt 1417
_reflns_number_total 1615
_reflns_threshold_expression I>2sigma(I)
_cod_data_source_file jj2183sup1.cif
_cod_data_source_block I
_cod_original_sg_symbol_H-M P-1
_cod_database_code 2239223
_cod_database_fobs_code 2239223

loop_
_symmetry_equiv_pos_as_xyz
'x, y, z'
'-x, -y, -z'

loop_
_atom_site_type_symbol
_atom_site_label
_atom_site_fract_x
_atom_site_fract_y
_atom_site_fract_z
_atom_site_U_iso_or_equiv
_atom_site_adp_type
_atom_site_calc_flag
_atom_site_refinement_flags
_atom_site_occupancy
_atom_site_symmetry_multiplicity
C C1 0.3486(3) 0.30577(19) 0.87248(18) 0.0302(4) Uani d . 1 1
C C2 0.5136(3) 0.2468(2) 0.97783(19) 0.0361(4) Uani d . 1 1
H H2 0.5206 0.2695 1.0768 0.043 Uiso calc R 1 1
C C3 0.6606(3) 0.1580(2) 0.9356(2) 0.0380(4) Uani d . 1 1
H H3 0.7711 0.1201 1.0046 0.046 Uiso calc R 1 1
C C4 0.6446(3) 0.12349(19) 0.78639(19) 0.0338(4) Uani d . 1 1
C C5 0.4879(3) 0.18053(19) 0.68547(19) 0.0332(4) Uani d . 1 1
H H5 0.4796 0.1582 0.5863 0.040 Uiso calc R 1 1
C C6 0.8206(3) 0.61691(18) 0.66445(17) 0.0270(4) Uani d . 1 1
C C7 1.0607(3) 0.64305(19) 0.59536(17) 0.0269(4) Uani d . 1 1
N N1 0.3441(3) 0.26987(16) 0.72996(15) 0.0323(4) Uani d . 1 1
H H1 0.2451 0.3057 0.6649 0.039 Uiso calc R 1 1
N N2 0.2009(3) 0.39211(19) 0.90933(19) 0.0408(4) Uani d . 1 1
N N3 0.7996(3) 0.02858(19) 0.73614(19) 0.0450(4) Uani d . 1 1
O O1 0.7803(3) -0.0001(2) 0.60645(19) 0.0674(5) Uani d . 1 1
O O2 0.9490(4) -0.0148(3) 0.8270(2) 0.0882(7) Uani d . 1 1
O O3 0.8197(2) 0.56345(16) 0.78510(13) 0.0410(4) Uani d . 1 1
O O4 0.6388(2) 0.65291(16) 0.58166(14) 0.0409(4) Uani d . 1 1
H H4 0.5159 0.6372 0.6226 0.061 Uiso calc R 1 1
O O5 1.2521(2) 0.62615(16) 0.68401(13) 0.0395(4) Uani d . 1 1
O O6 1.0537(2) 0.67353(14) 0.46624(12) 0.0342(3) Uani d . 1 1
H H2A 0.114(5) 0.439(3) 0.842(3) 0.060(7) Uiso d . 1 1
H H2B 0.208(4) 0.407(2) 1.005(3) 0.051(6) Uiso d . 1 1

loop_
_atom_site_aniso_label
_atom_site_aniso_U_11
_atom_site_aniso_U_22
_atom_site_aniso_U_33
_atom_site_aniso_U_12
_atom_site_aniso_U_13
_atom_site_aniso_U_23
C1 0.0316(9) 0.0336(9) 0.0242(8) 0.0042(7) 0.0024(7) 0.0058(7)
C2 0.0424(10) 0.0428(10) 0.0217(8) 0.0085(8) -0.0013(7) 0.0051(7)
C3 0.0379(10) 0.0426(10) 0.0313(9) 0.0111(8) -0.0070(7) 0.0093(8)
C4 0.0324(9) 0.0333(9) 0.0351(10) 0.0082(7) 0.0002(7) 0.0039(7)
C5 0.0387(10) 0.0347(9) 0.0253(9) 0.0074(7) 0.0010(7) 0.0015(7)
C6 0.0212(8) 0.0392(9) 0.0216(8) 0.0085(7) 0.0027(6) 0.0034(6)
C7 0.0205(8) 0.0390(9) 0.0221(8) 0.0082(6) 0.0022(6) 0.0029(6)
N1 0.0344(8) 0.0391(8) 0.0231(7) 0.0118(6) -0.0027(6) 0.0064(6)
N2 0.0464(10) 0.0537(10) 0.0275(9) 0.0224(8) 0.0064(7) 0.0078(7)
N3 0.0458(10) 0.0423(9) 0.0481(11) 0.0169(8) -0.0003(8) 0.0007(7)
O1 0.0832(12) 0.0683(11) 0.0567(10) 0.0355(9) 0.0044(9) -0.0148(8)
O2 0.0942(14) 0.1202(17) 0.0668(12) 0.0807(14) -0.0069(10) 0.0069(11)
O3 0.0313(7) 0.0720(9) 0.0249(7) 0.0190(6) 0.0090(5) 0.0143(6)
O4 0.0193(6) 0.0712(9) 0.0359(7) 0.0150(6) 0.0074(5) 0.0221(6)
O5 0.0192(6) 0.0751(10) 0.0257(6) 0.0139(6) 0.0014(5) 0.0102(6)
O6 0.0257(6) 0.0560(8) 0.0234(6) 0.0122(5) 0.0054(5) 0.0099(5)

loop_
_atom_type_symbol
_atom_type_description
_atom_type_scat_dispersion_real
_atom_type_scat_dispersion_imag
_atom_type_scat_source
C C 0.0033 0.0016 'International Tables Vol C Tables 4.2.6.8 and 6.1.1.4'
H H 0.0000 0.0000 'International Tables Vol C Tables 4.2.6.8 and 6.1.1.4'
N N 0.0061 0.0033 'International Tables Vol C Tables 4.2.6.8 and 6.1.1.4'
O O 0.0106 0.0060 'International Tables Vol C Tables 4.2.6.8 and 6.1.1.4'

loop_
_geom_angle_atom_site_label_1
_geom_angle_atom_site_label_2
_geom_angle_atom_site_label_3
_geom_angle
N2 C1 N1 119.96(16)
N2 C1 C2 122.16(16)
N1 C1 C2 117.88(16)
C3 C2 C1 120.31(16)
C3 C2 H2 119.8
C1 C2 H2 119.8
C2 C3 C4 118.97(16)
C2 C3 H3 120.5
C4 C3 H3 120.5
C5 C4 C3 120.75(17)
C5 C4 N3 118.45(16)
C3 C4 N3 120.79(16)
N1 C5 C4 119.29(16)
N1 C5 H5 120.4
C4 C5 H5 120.4
O3 C6 O4 127.10(15)
O3 C6 C7 120.04(14)
O4 C6 C7 112.84(13)
O6 C7 O5 126.27(14)
O6 C7 C6 120.06(14)
O5 C7 C6 113.64(13)
C5 N1 C1 122.79(14)
C5 N1 H1 118.6
C1 N1 H1 118.6
C1 N2 H2A 121.5(16)
C1 N2 H2B 115.1(15)
H2A N2 H2B 123(2)
O1 N3 O2 123.01(19)
O1 N3 C4 119.28(16)
O2 N3 C4 117.68(17)
C6 O4 H4 109.5

loop_
_geom_bond_atom_site_label_1
_geom_bond_atom_site_label_2
_geom_bond_distance
C1 N2 1.315(2)
C1 N1 1.351(2)
C1 C2 1.413(2)
C2 C3 1.347(3)
C2 H2 0.9300
C3 C4 1.398(3)
C3 H3 0.9300
C4 C5 1.352(2)
C4 N3 1.448(2)
C5 N1 1.344(2)
C5 H5 0.9300
C6 O3 1.220(2)
C6 O4 1.268(2)
C6 C7 1.545(2)
C7 O6 1.222(2)
C7 O5 1.2759(19)
N1 H1 0.8600
N2 H2A 0.89(3)
N2 H2B 0.89(3)
N3 O1 1.210(2)
N3 O2 1.211(2)
O4 H4 0.8200

loop_
_geom_hbond_atom_site_label_D
_geom_hbond_atom_site_label_H
_geom_hbond_atom_site_label_A
_geom_hbond_site_symmetry_A
_geom_hbond_distance_DH
_geom_hbond_distance_HA
_geom_hbond_distance_DA
_geom_hbond_angle_DHA
_geom_hbond_publ_flag
C2 H2 O5 2_767 0.93 2.48 3.323(2) 151.6 y
C3 H3 O2 2_757 0.93 2.37 3.296(2) 177.5 y
C5 H5 O1 2_656 0.93 2.42 3.186(2) 139.7 y
C5 H5 O4 2_666 0.93 2.44 2.970(2) 115.8 y
N1 H1 O4 2_666 0.86 2.47 2.9770(18) 118.5 .
N1 H1 O6 2_666 0.86 1.94 2.7697(18) 160.3 y
O4 H4 O5 1_455 0.82 1.64 2.4486(16) 170.0 y
N2 H2A O3 1_455 0.89(3) 2.16(3) 2.959(2) 149(2) y
N2 H2A O5 1_455 0.89(3) 2.36(3) 3.007(2) 130(2) y
N2 H2B O3 2_667 0.89(3) 1.99(3) 2.870(2) 173(2) y

loop_
_geom_torsion_atom_site_label_1
_geom_torsion_atom_site_label_2
_geom_torsion_atom_site_label_3
_geom_torsion_atom_site_label_4
_geom_torsion
N2 C1 C2 C3 179.55(17)
N1 C1 C2 C3 0.1(3)
C1 C2 C3 C4 -0.9(3)
C2 C3 C4 C5 1.3(3)
C2 C3 C4 N3 179.89(17)
C3 C4 C5 N1 -0.8(3)
N3 C4 C5 N1 -179.43(16)
O3 C6 C7 O6 168.06(17)
O4 C6 C7 O6 -10.3(2)
O3 C6 C7 O5 -10.4(2)
O4 C6 C7 O5 171.21(16)
C4 C5 N1 C1 -0.1(3)
N2 C1 N1 C5 -179.04(16)
C2 C1 N1 C5 0.4(3)
C5 C4 N3 O1 -1.9(3)
C3 C4 N3 O1 179.50(18)
C5 C4 N3 O2 175.9(2)
C3 C4 N3 O2 -2.7(3)
